data_4077514
loop_
_publ_author_name
'Edwards, Peter G.'
'Whatton, Mark L.'
'Haigh, Robert'

_publ_section_title
;
 A New Nine-Membered Triphosphorus Macrocycle
;
_journal_issue 14
_journal_name_full Organometallics
_journal_page_first 2652
_journal_paper_doi 10.1021/om0002879
_journal_volume 19
_journal_year 2000
_chemical_formula_moiety '[C26 H42 Fe1 P3], PF6'
_chemical_formula_sum 'C26 H42 F6 Fe P4'
_chemical_formula_weight 648.33
_chemical_name_systematic
; 
 ? 
;
_space_group_IT_number 7
_symmetry_cell_setting monoclinic
_symmetry_space_group_name_Hall 'P -2yac'
_symmetry_space_group_name_H-M 'P 1 n 1'
_atom_sites_solution_hydrogens geom
_atom_sites_solution_primary direct
_atom_sites_solution_secondary difmap
_audit_creation_method SHELXL-97
_cell_angle_alpha 90.00
_cell_angle_beta 109.18(3)
_cell_angle_gamma 90.00
_cell_formula_units_Z 4
_cell_length_a 13.584(3)
_cell_length_b 13.527(3)
_cell_length_c 17.136(3)
_cell_measurement_reflns_used 25
_cell_measurement_temperature 293(2)
_cell_measurement_theta_max 25.29
_cell_measurement_theta_min 2.52
_cell_volume 2974.0(12)
_computing_cell_refinement 'CAD4 Express (Enraf Nonius,1994)'
_computing_data_collection 'CAD4 Express (Enraf Nonius,1994)'
_computing_data_reduction 'XCAD4 (Harms & Wocadlo, 1995)'
_computing_molecular_graphics 'ORTEP-3 for Windows(Farrugia, 1997)'
_computing_publication_material 'WinGX publication routines(Farrugia, 1998)'
_computing_structure_refinement 'SHELXL-97 (Sheldrick, 1997)'
_computing_structure_solution 'SHELXS-97 (Sheldrick, 1990)'
_diffrn_ambient_temperature 293(2)
_diffrn_measured_fraction_theta_full 0.996
_diffrn_measured_fraction_theta_max 0.996
_diffrn_measurement_device_type 'Enraf Nonius TurboCAD4'
_diffrn_measurement_method 'non-profiled omega scans'
_diffrn_radiation_monochromator graphite
_diffrn_radiation_source 'Enraf Nonius FR590'
_diffrn_radiation_type MoK\a
_diffrn_radiation_wavelength 0.71073
_diffrn_reflns_av_R_equivalents 0.0000
_diffrn_reflns_av_sigmaI/netI 0.0171
_diffrn_reflns_limit_h_max 15
_diffrn_reflns_limit_h_min -16
_diffrn_reflns_limit_k_max 16
_diffrn_reflns_limit_k_min 0
_diffrn_reflns_limit_l_max 20
_diffrn_reflns_limit_l_min 0
_diffrn_reflns_number 5590
_diffrn_reflns_theta_full 25.29
_diffrn_reflns_theta_max 25.29
_diffrn_reflns_theta_min 2.52
_diffrn_standards_decay_% 6
_diffrn_standards_interval_time 120
_diffrn_standards_number 3
_exptl_absorpt_coefficient_mu 0.775
_exptl_absorpt_correction_T_max 0.8962
_exptl_absorpt_correction_T_min 0.5133
_exptl_absorpt_correction_type DIFABS
_exptl_absorpt_process_details
;
Walker, N. & Stuart, D. 1983 Acta. Cryst. A39, 158-166 
;
_exptl_crystal_colour Orange
_exptl_crystal_density_diffrn 1.448
_exptl_crystal_density_method 'not measured'
_exptl_crystal_description Prism
_exptl_crystal_F_000 1352
_exptl_crystal_size_max 0.3
_exptl_crystal_size_mid 0.2
_exptl_crystal_size_min 0.15
_refine_diff_density_max 0.761
_refine_diff_density_min -0.801
_refine_diff_density_rms 0.103
_refine_ls_abs_structure_details 'Flack H D (1983), Acta Cryst. A39, 876-881'
_refine_ls_abs_structure_Flack 0.03(3)
_refine_ls_extinction_method none
_refine_ls_goodness_of_fit_ref 1.091
_refine_ls_hydrogen_treatment 'Calculated positions, riding model.'
_refine_ls_matrix_type fullcycle
_refine_ls_number_parameters 757
_refine_ls_number_reflns 5590
_refine_ls_number_restraints 152
_refine_ls_restrained_S_all 1.121
_refine_ls_R_factor_all 0.0652
_refine_ls_R_factor_gt 0.0598
_refine_ls_shift/su_max 0.022
_refine_ls_shift/su_mean 0.004
_refine_ls_structure_factor_coef Fsqd
_refine_ls_weighting_details 'calc w=1/[\s^2^(Fo^2^)+(0.1032P)^2^+7.4288P] where P=(Fo^2^+2Fc^2^)/3'
_refine_ls_weighting_scheme calc
_refine_ls_wR_factor_gt 0.1623
_refine_ls_wR_factor_ref 0.1737
_reflns_number_gt 5297
_reflns_number_total 5590
_reflns_threshold_expression >2sigma(I)
_cod_data_source_file om0002879.cif
_cod_data_source_block s92
_cod_depositor_comments
;
The following automatic conversions were performed:

'_symmetry_cell_setting' value 'Monoclinic' changed to 'monoclinic'
according to /home/saulius/struct/CIF-dictionaries/cif_core.dic
dictionary named 'cif_core.dic' version 2.4.2 from 2011-04-26.

Automatic conversion script
Id: cif_fix_values 1715 2011-07-08 13:25:40Z adriana 
;
_cod_original_cell_volume 2974.0(11)
_cod_original_sg_symbol_H-M Pn
_cod_database_code 4077514

loop_
_symmetry_equiv_pos_as_xyz
'x, y, z'
'x+1/2, -y, z+1/2'

loop_
_atom_site_label
_atom_site_type_symbol
_atom_site_fract_x
_atom_site_fract_y
_atom_site_fract_z
_atom_site_U_iso_or_equiv
_atom_site_adp_type
_atom_site_occupancy
_atom_site_symmetry_multiplicity
_atom_site_calc_flag
_atom_site_refinement_flags
_atom_site_disorder_assembly
_atom_site_disorder_group
Fe1 Fe 0.84599(8) 0.37307(8) 0.41903(7) 0.0328(3) Uani 1 1 d . . .
Fe2 Fe 0.31211(8) 0.85292(9) 0.37439(7) 0.0347(3) Uani 1 1 d . . .
P1 P 0.70728(17) 0.39354(17) 0.45274(13) 0.0366(5) Uani 1 1 d . . .
P2 P 0.74629(18) 0.29623(16) 0.30863(13) 0.0364(5) Uani 1 1 d . . .
P3 P 0.79000(16) 0.50857(15) 0.34412(13) 0.0328(4) Uani 1 1 d . . .
P4 P 0.36232(19) 0.42333(18) 0.55571(17) 0.0456(6) Uani 1 1 d . . .
P5 P 0.19146(16) 0.84757(15) 0.43210(13) 0.0330(5) Uani 1 1 d . . .
P6 P 0.34860(19) 1.00159(16) 0.42644(17) 0.0438(6) Uani 1 1 d . . .
P7 P 0.41506(16) 0.80446(16) 0.49771(12) 0.0327(4) Uani 1 1 d . . .
P8 P 0.8182(2) 0.8620(2) 0.51205(18) 0.0534(7) Uani 1 1 d . . .
F1 F 0.3345(10) 0.3613(9) 0.4738(8) 0.074(4) Uani 0.659(15) 1 d PU A 1
F1' F 0.314(2) 0.414(2) 0.4573(16) 0.093(9) Uani 0.341(15) 1 d PU A 2
F2 F 0.4219(10) 0.3364(10) 0.6104(10) 0.096(5) Uani 0.659(15) 1 d PU A 1
F2' F 0.4199(16) 0.3194(14) 0.5562(16) 0.066(6) Uani 0.341(15) 1 d PU A 2
F3 F 0.3839(10) 0.4917(11) 0.6359(8) 0.083(4) Uani 0.659(15) 1 d PU A 1
F3' F 0.4182(18) 0.429(2) 0.6525(16) 0.086(8) Uani 0.341(15) 1 d PU A 2
F4 F 0.2985(10) 0.5152(8) 0.5021(9) 0.085(4) Uani 0.659(15) 1 d PU A 1
F4' F 0.3157(16) 0.5236(12) 0.5579(16) 0.069(7) Uani 0.341(15) 1 d PU A 2
F5 F 0.2580(5) 0.3800(6) 0.5665(5) 0.072(2) Uani 1 1 d U A .
F6 F 0.4643(6) 0.4688(5) 0.5423(5) 0.077(2) Uani 1 1 d U A .
F7 F 0.7402(10) 0.9452(10) 0.5034(8) 0.140(4) Uani 1 1 d U B .
F8 F 0.8453(19) 0.8741(14) 0.6093(11) 0.125(7) Uani 0.612(15) 1 d PU B 1
F8' F 0.9089(14) 0.8904(15) 0.5844(12) 0.072(6) Uani 0.388(15) 1 d PU B 2
F9 F 0.7945(13) 0.8408(11) 0.4188(7) 0.088(5) Uani 0.612(15) 1 d PU B 1
F9' F 0.715(2) 0.841(2) 0.440(2) 0.130(11) Uani 0.388(15) 1 d PU B 2
F10 F 0.9084(12) 0.7830(8) 0.5214(9) 0.145(5) Uani 1 1 d U B .
F11 F 0.7580(11) 0.7683(12) 0.5241(10) 0.099(5) Uani 0.612(15) 1 d PU B 1
F11' F 0.7621(18) 0.832(2) 0.5773(16) 0.095(8) Uani 0.388(15) 1 d PU B 2
F12 F 0.8882(12) 0.9506(11) 0.5036(14) 0.117(6) Uani 0.612(15) 1 d PU B 1
F12' F 0.8638(19) 0.918(2) 0.4500(15) 0.093(8) Uani 0.388(15) 1 d PU B 2
C1 C 0.9388(7) 0.2797(9) 0.5144(6) 0.053(3) Uani 1 1 d . . .
C2 C 0.9746(7) 0.2726(8) 0.4465(6) 0.048(2) Uani 1 1 d . . .
C3 C 1.0045(8) 0.3694(9) 0.4279(7) 0.054(3) Uani 1 1 d . . .
C4 C 0.9923(6) 0.4363(8) 0.4896(5) 0.044(2) Uani 1 1 d . . .
C5 C 0.9491(7) 0.3810(8) 0.5419(6) 0.049(2) Uani 1 1 d . . .
C6 C 0.9149(10) 0.1940(9) 0.5626(8) 0.064(3) Uani 1 1 d . . .
H6A H 0.8570 0.2109 0.5804 0.097 Uiso 1 1 calc R . .
H6B H 0.9749 0.1804 0.6100 0.097 Uiso 1 1 calc R . .
H6C H 0.8979 0.1365 0.5280 0.097 Uiso 1 1 calc R . .
C7 C 0.9931(10) 0.1787(9) 0.4080(9) 0.071(3) Uani 1 1 d . . .
H7A H 1.0641 0.1583 0.4337 0.106 Uiso 1 1 calc R . .
H7B H 0.9800 0.1890 0.3501 0.106 Uiso 1 1 calc R . .
H7C H 0.9471 0.1284 0.4156 0.106 Uiso 1 1 calc R . .
C8 C 1.0564(9) 0.3915(11) 0.3636(8) 0.071(4) Uani 1 1 d . . .
H8A H 1.0162 0.3626 0.3117 0.106 Uiso 1 1 calc R . .
H8B H 1.1254 0.3641 0.3812 0.106 Uiso 1 1 calc R . .
H8C H 1.0603 0.4617 0.3572 0.106 Uiso 1 1 calc R . .
C9 C 1.0334(8) 0.5358(8) 0.5082(7) 0.057(3) Uani 1 1 d . . .
H9A H 1.0458 0.5633 0.4607 0.085 Uiso 1 1 calc R . .
H9B H 1.0976 0.5338 0.5537 0.085 Uiso 1 1 calc R . .
H9C H 0.9839 0.5761 0.5228 0.085 Uiso 1 1 calc R . .
C10 C 0.9392(9) 0.4169(10) 0.6228(6) 0.064(3) Uani 1 1 d . . .
H10A H 1.0063 0.4154 0.6649 0.097 Uiso 1 1 calc R . .
H10B H 0.8919 0.3748 0.6384 0.097 Uiso 1 1 calc R . .
H10C H 0.9129 0.4834 0.6161 0.097 Uiso 1 1 calc R . .
C11 C 0.5917(7) 0.3585(6) 0.3662(6) 0.041(2) Uani 1 1 d . . .
C12 C 0.4901(8) 0.3801(8) 0.3625(7) 0.052(2) Uani 1 1 d . . .
H12 H 0.4774 0.4128 0.4059 0.062 Uiso 1 1 calc R . .
C13 C 0.4082(8) 0.3525(9) 0.2934(8) 0.062(3) Uani 1 1 d . . .
H13 H 0.3403 0.3662 0.2912 0.075 Uiso 1 1 calc R . .
C14 C 0.4254(9) 0.3045(9) 0.2271(8) 0.068(3) Uani 1 1 d . . .
H14 H 0.3697 0.2875 0.1806 0.082 Uiso 1 1 calc R . .
C15 C 0.5247(8) 0.2829(8) 0.2316(7) 0.054(3) Uani 1 1 d . . .
H15 H 0.5372 0.2498 0.1882 0.065 Uiso 1 1 calc R . .
C16 C 0.6098(7) 0.3107(7) 0.3023(6) 0.042(2) Uani 1 1 d . . .
C17 C 0.7479(8) 0.3689(6) 0.2189(5) 0.041(2) Uani 1 1 d . . .
H17A H 0.8163 0.3667 0.2128 0.049 Uiso 1 1 calc R . .
H17B H 0.6973 0.3432 0.1689 0.049 Uiso 1 1 calc R . .
C18 C 0.7200(7) 0.4753(7) 0.2350(5) 0.041(2) Uani 1 1 d . . .
H18A H 0.6454 0.4808 0.2237 0.049 Uiso 1 1 calc R . .
H18B H 0.7395 0.5204 0.1985 0.049 Uiso 1 1 calc R . .
C19 C 0.6927(8) 0.5725(7) 0.3813(6) 0.049(2) Uani 1 1 d . . .
H19A H 0.7113 0.6418 0.3905 0.059 Uiso 1 1 calc R . .
H19B H 0.6247 0.5686 0.3390 0.059 Uiso 1 1 calc R . .
C20 C 0.6865(9) 0.5279(8) 0.4604(7) 0.053(3) Uani 1 1 d . . .
H20A H 0.6188 0.5406 0.4659 0.064 Uiso 1 1 calc R . .
H20B H 0.7399 0.5557 0.5079 0.064 Uiso 1 1 calc R . .
C21 C 0.6765(9) 0.3363(9) 0.5395(6) 0.055(3) Uani 1 1 d . . .
H21A H 0.7371 0.3410 0.5889 0.066 Uiso 1 1 calc R . .
H21B H 0.6203 0.3730 0.5493 0.066 Uiso 1 1 calc R . .
C22 C 0.6442(11) 0.2270(10) 0.5238(7) 0.076(4) Uani 1 1 d . . .
H22A H 0.5733 0.2231 0.4877 0.114 Uiso 1 1 calc R . .
H22B H 0.6502 0.1954 0.5753 0.114 Uiso 1 1 calc R . .
H22C H 0.6889 0.1944 0.4986 0.114 Uiso 1 1 calc R . .
C23 C 0.7487(10) 0.1678(8) 0.2741(7) 0.059(3) Uani 1 1 d . . .
H23A H 0.7006 0.1612 0.2181 0.071 Uiso 1 1 calc R . .
H23B H 0.8180 0.1524 0.2732 0.071 Uiso 1 1 calc R . .
C24 C 0.7189(12) 0.0938(9) 0.3298(9) 0.076(4) Uani 1 1 d . . .
H24A H 0.7626 0.1036 0.3860 0.114 Uiso 1 1 calc R . .
H24B H 0.7281 0.0278 0.3129 0.114 Uiso 1 1 calc R . .
H24C H 0.6473 0.1035 0.3256 0.114 Uiso 1 1 calc R . .
C25 C 0.8677(9) 0.6135(8) 0.3313(7) 0.059(3) Uani 1 1 d . . .
H25A H 0.9023 0.6419 0.3854 0.070 Uiso 1 1 calc R . .
H25B H 0.9216 0.5887 0.3108 0.070 Uiso 1 1 calc R . .
C26 C 0.8104(10) 0.6957(8) 0.2744(7) 0.065(3) Uani 1 1 d . . .
H26A H 0.8597 0.7432 0.2680 0.097 Uiso 1 1 calc R . .
H26B H 0.7633 0.7275 0.2977 0.097 Uiso 1 1 calc R . .
H26C H 0.7718 0.6686 0.2214 0.097 Uiso 1 1 calc R . .
C27 C 0.2298(10) 0.7818(13) 0.2658(7) 0.077(4) Uani 1 1 d U . .
C28 C 0.2574(12) 0.8736(9) 0.2475(7) 0.066(3) Uani 1 1 d . . .
C29 C 0.3589(13) 0.8881(10) 0.2699(8) 0.075(4) Uani 1 1 d . . .
C30 C 0.4023(11) 0.7992(10) 0.3026(7) 0.068(3) Uani 1 1 d . . .
C31 C 0.3292(9) 0.7277(8) 0.3071(6) 0.054(3) Uani 1 1 d . . .
C32 C 0.1343(15) 0.7222(16) 0.2412(12) 0.123(7) Uani 1 1 d U . .
H32A H 0.1408 0.6701 0.2806 0.184 Uiso 1 1 calc R . .
H32B H 0.1236 0.6941 0.1876 0.184 Uiso 1 1 calc R . .
H32C H 0.0759 0.7633 0.2393 0.184 Uiso 1 1 calc R . .
C33 C 0.1746(18) 0.9497(17) 0.1939(12) 0.129(7) Uani 1 1 d U . .
H33A H 0.1793 1.0102 0.2241 0.194 Uiso 1 1 calc R . .
H33B H 0.1059 0.9224 0.1815 0.194 Uiso 1 1 calc R . .
H33C H 0.1882 0.9627 0.1433 0.194 Uiso 1 1 calc R . .
C34 C 0.4158(19) 0.9768(18) 0.2503(14) 0.141(8) Uani 1 1 d U . .
H34A H 0.4700 0.9542 0.2302 0.212 Uiso 1 1 calc R . .
H34B H 0.4458 1.0152 0.2995 0.212 Uiso 1 1 calc R . .
H34C H 0.3675 1.0168 0.2089 0.212 Uiso 1 1 calc R . .
C35 C 0.5146(14) 0.7929(19) 0.3187(13) 0.134(9) Uani 1 1 d . . .
H35A H 0.5284 0.7936 0.2672 0.201 Uiso 1 1 calc R . .
H35B H 0.5408 0.7326 0.3477 0.201 Uiso 1 1 calc R . .
H35C H 0.5484 0.8483 0.3517 0.201 Uiso 1 1 calc R . .
C36 C 0.3658(15) 0.6224(11) 0.3304(8) 0.086(4) Uani 1 1 d U . .
H36A H 0.3448 0.5816 0.2819 0.129 Uiso 1 1 calc R . .
H36B H 0.3354 0.5976 0.3698 0.129 Uiso 1 1 calc R . .
H36C H 0.4404 0.6215 0.3543 0.129 Uiso 1 1 calc R . .
C37 C 0.2026(7) 0.9551(6) 0.4987(5) 0.0383(19) Uani 1 1 d . . .
C38 C 0.1465(9) 0.9664(9) 0.5540(6) 0.059(3) Uani 1 1 d . . .
H38 H 0.0968 0.9199 0.5557 0.071 Uiso 1 1 calc R . .
C39 C 0.1665(12) 1.0479(11) 0.6062(7) 0.081(5) Uani 1 1 d . . .
H39 H 0.1308 1.0542 0.6439 0.098 Uiso 1 1 calc R . .
C40 C 0.2363(13) 1.1184(11) 0.6041(9) 0.087(5) Uani 1 1 d . . .
H40 H 0.2475 1.1727 0.6392 0.105 Uiso 1 1 calc R . .
C41 C 0.2904(10) 1.1084(8) 0.5491(8) 0.069(3) Uani 1 1 d . . .
H41 H 0.3378 1.1571 0.5470 0.082 Uiso 1 1 calc R . .
C42 C 0.2755(8) 1.0262(7) 0.4961(6) 0.050(2) Uani 1 1 d . . .
C43 C 0.4817(9) 0.9998(8) 0.4985(9) 0.064(3) Uani 1 1 d . . .
H43A H 0.5306 0.9964 0.4681 0.076 Uiso 1 1 calc R . .
H43B H 0.4954 1.0599 0.5312 0.076 Uiso 1 1 calc R . .
C44 C 0.4956(9) 0.9102(8) 0.5549(7) 0.058(3) Uani 1 1 d . . .
H44A H 0.4747 0.9270 0.6022 0.069 Uiso 1 1 calc R . .
H44B H 0.5684 0.8912 0.5749 0.069 Uiso 1 1 calc R . .
C45 C 0.3360(8) 0.7617(7) 0.5629(5) 0.042(2) Uani 1 1 d . . .
H45A H 0.3637 0.6998 0.5897 0.051 Uiso 1 1 calc R . .
H45B H 0.3397 0.8103 0.6054 0.051 Uiso 1 1 calc R . .
C46 C 0.2251(7) 0.7480(7) 0.5091(6) 0.045(2) Uani 1 1 d . . .
H46A H 0.1795 0.7503 0.5424 0.054 Uiso 1 1 calc R . .
H46B H 0.2167 0.6843 0.4818 0.054 Uiso 1 1 calc R . .
C47 C 0.0498(7) 0.8373(7) 0.3843(7) 0.050(2) Uani 1 1 d . . .
H47A H 0.0340 0.7783 0.3503 0.060 Uiso 1 1 calc R . .
H47B H 0.0187 0.8298 0.4274 0.060 Uiso 1 1 calc R . .
C48 C -0.0009(8) 0.9290(9) 0.3294(9) 0.069(3) Uani 1 1 d . . .
H48A H -0.0745 0.9182 0.3047 0.104 Uiso 1 1 calc R . .
H48B H 0.0300 0.9374 0.2869 0.104 Uiso 1 1 calc R . .
H48C H 0.0109 0.9872 0.3633 0.104 Uiso 1 1 calc R . .
C49 C 0.3415(10) 1.1229(9) 0.3744(9) 0.072(4) Uani 1 1 d . . .
H49A H 0.3754 1.1722 0.4155 0.086 Uiso 1 1 calc R . .
H49B H 0.3797 1.1187 0.3357 0.086 Uiso 1 1 calc R . .
C50 C 0.2303(10) 1.1569(10) 0.3282(10) 0.079(4) Uani 1 1 d . . .
H50A H 0.2307 1.2003 0.2840 0.119 Uiso 1 1 calc R . .
H50B H 0.2029 1.1912 0.3655 0.119 Uiso 1 1 calc R . .
H50C H 0.1875 1.1004 0.3059 0.119 Uiso 1 1 calc R . .
C51 C 0.5133(8) 0.7065(8) 0.5165(6) 0.048(2) Uani 1 1 d . . .
H51A H 0.4784 0.6460 0.4919 0.058 Uiso 1 1 calc R . .
H51B H 0.5614 0.7238 0.4875 0.058 Uiso 1 1 calc R . .
C52 C 0.5779(8) 0.6842(9) 0.6075(6) 0.054(3) Uani 1 1 d . . .
H52A H 0.6245 0.6301 0.6095 0.081 Uiso 1 1 calc R . .
H52B H 0.5319 0.6670 0.6375 0.081 Uiso 1 1 calc R . .
H52C H 0.6176 0.7417 0.6319 0.081 Uiso 1 1 calc R . .

loop_
_atom_site_aniso_label
_atom_site_aniso_U_11
_atom_site_aniso_U_22
_atom_site_aniso_U_33
_atom_site_aniso_U_23
_atom_site_aniso_U_13
_atom_site_aniso_U_12
Fe1 0.0367(6) 0.0336(6) 0.0295(6) -0.0001(5) 0.0126(5) 0.0033(5)
Fe2 0.0395(6) 0.0413(7) 0.0263(6) 0.0041(5) 0.0148(5) 0.0068(5)
P1 0.0467(12) 0.0404(12) 0.0288(11) -0.0022(9) 0.0204(9) 0.0011(10)
P2 0.0506(13) 0.0339(11) 0.0283(10) -0.0063(9) 0.0178(10) 0.0023(9)
P3 0.0404(11) 0.0302(10) 0.0284(10) 0.0021(8) 0.0121(8) 0.0009(8)
P4 0.0496(13) 0.0381(12) 0.0588(15) -0.0007(11) 0.0308(12) 0.0011(10)
P5 0.0373(11) 0.0319(10) 0.0350(11) -0.0012(8) 0.0189(9) -0.0002(8)
P6 0.0436(12) 0.0356(12) 0.0525(14) 0.0105(11) 0.0160(11) -0.0054(10)
P7 0.0364(11) 0.0372(11) 0.0260(10) 0.0012(8) 0.0122(8) -0.0014(9)
P8 0.0566(16) 0.0522(15) 0.0560(16) -0.0111(12) 0.0251(13) -0.0051(12)
F1 0.083(7) 0.081(8) 0.079(7) -0.030(6) 0.053(6) -0.016(6)
F1' 0.091(13) 0.116(16) 0.081(13) 0.016(11) 0.039(11) -0.004(11)
F2 0.067(7) 0.075(8) 0.120(11) 0.024(8) -0.003(7) 0.005(6)
F2' 0.062(10) 0.048(9) 0.092(13) 0.012(9) 0.031(9) 0.011(8)
F3 0.088(8) 0.101(9) 0.077(8) -0.033(7) 0.051(7) -0.029(7)
F3' 0.069(11) 0.106(15) 0.079(12) -0.007(11) 0.019(10) -0.011(11)
F4 0.096(8) 0.052(6) 0.099(9) 0.028(6) 0.021(7) 0.011(5)
F4' 0.080(11) 0.030(8) 0.101(14) 0.015(9) 0.036(10) 0.027(8)
F5 0.058(4) 0.087(5) 0.077(5) 0.005(4) 0.033(3) -0.018(3)
F6 0.076(4) 0.061(4) 0.111(6) -0.023(4) 0.055(4) -0.016(3)
F7 0.148(8) 0.167(9) 0.135(8) 0.034(7) 0.088(7) 0.090(7)
F8 0.161(14) 0.117(11) 0.090(10) -0.036(8) 0.032(9) 0.032(10)
F8' 0.059(9) 0.078(11) 0.070(10) -0.002(9) 0.011(8) -0.001(8)
F9 0.132(11) 0.088(8) 0.051(7) -0.006(6) 0.041(7) 0.010(7)
F9' 0.107(15) 0.118(15) 0.136(16) -0.008(13) 0.002(12) 0.002(12)
F10 0.195(10) 0.092(7) 0.176(10) 0.039(7) 0.099(9) 0.060(7)
F11 0.094(9) 0.103(10) 0.103(10) 0.010(8) 0.037(7) -0.048(8)
F11' 0.085(12) 0.106(13) 0.101(13) 0.052(11) 0.038(10) 0.006(10)
F12 0.103(10) 0.060(7) 0.162(13) 0.004(9) 0.007(9) -0.022(7)
F12' 0.099(12) 0.120(15) 0.085(12) 0.026(10) 0.066(10) 0.035(10)
C1 0.042(5) 0.075(7) 0.036(5) 0.018(5) 0.005(4) 0.000(5)
C2 0.039(5) 0.056(6) 0.048(5) 0.010(5) 0.013(4) 0.022(4)
C3 0.040(5) 0.073(7) 0.056(6) 0.009(5) 0.022(5) 0.014(5)
C4 0.025(4) 0.062(6) 0.032(4) 0.003(4) -0.007(3) -0.009(4)
C5 0.038(5) 0.075(7) 0.031(5) -0.007(5) 0.009(4) -0.008(5)
C6 0.068(7) 0.059(7) 0.065(7) 0.032(6) 0.021(6) 0.016(6)
C7 0.069(7) 0.059(7) 0.083(9) 0.001(6) 0.023(7) 0.025(6)
C8 0.046(6) 0.106(10) 0.070(8) 0.004(7) 0.033(6) -0.002(6)
C9 0.053(6) 0.058(6) 0.049(6) -0.001(5) 0.001(5) -0.008(5)
C10 0.064(7) 0.090(9) 0.035(5) -0.016(6) 0.011(5) -0.024(6)
C11 0.050(5) 0.033(4) 0.043(5) 0.009(4) 0.022(4) 0.000(4)
C12 0.046(5) 0.056(6) 0.060(6) 0.013(5) 0.026(5) 0.004(4)
C13 0.035(5) 0.068(7) 0.081(8) 0.012(6) 0.016(5) -0.008(5)
C14 0.051(6) 0.066(7) 0.073(8) 0.010(6) 0.001(6) -0.017(5)
C15 0.049(5) 0.054(6) 0.050(6) 0.000(5) 0.005(5) -0.007(5)
C16 0.042(5) 0.040(5) 0.043(5) 0.005(4) 0.013(4) 0.000(4)
C17 0.060(6) 0.037(5) 0.029(4) -0.001(4) 0.021(4) 0.002(4)
C18 0.049(5) 0.046(5) 0.026(4) 0.000(4) 0.011(4) -0.008(4)
C19 0.056(6) 0.036(5) 0.056(6) -0.001(4) 0.019(5) 0.019(4)
C20 0.068(7) 0.050(6) 0.053(6) -0.013(5) 0.034(5) 0.012(5)
C21 0.059(6) 0.077(7) 0.038(5) 0.014(5) 0.028(5) 0.000(6)
C22 0.088(9) 0.080(9) 0.053(7) 0.015(6) 0.014(6) -0.048(7)
C23 0.083(8) 0.048(6) 0.045(6) -0.012(5) 0.020(6) 0.009(5)
C24 0.106(10) 0.042(6) 0.078(9) -0.002(6) 0.026(8) -0.009(6)
C25 0.060(6) 0.049(6) 0.057(6) 0.019(5) 0.006(5) -0.013(5)
C26 0.092(9) 0.047(6) 0.048(6) 0.016(5) 0.014(6) -0.015(6)
C27 0.065(7) 0.129(10) 0.047(6) -0.047(7) 0.032(5) -0.034(7)
C28 0.100(10) 0.057(7) 0.034(5) -0.001(5) 0.012(6) 0.010(7)
C29 0.125(12) 0.061(7) 0.060(7) 0.006(6) 0.056(8) 0.009(8)
C30 0.087(9) 0.074(8) 0.061(7) 0.008(6) 0.050(7) 0.023(7)
C31 0.079(7) 0.057(6) 0.031(5) -0.001(4) 0.026(5) 0.013(5)
C32 0.126(11) 0.138(12) 0.115(11) -0.081(10) 0.056(9) -0.044(10)
C33 0.158(13) 0.128(12) 0.084(10) -0.006(9) 0.017(9) 0.053(11)
C34 0.190(15) 0.146(14) 0.128(12) 0.009(10) 0.106(12) -0.040(11)
C35 0.098(13) 0.20(2) 0.143(18) -0.054(17) 0.092(14) 0.000(14)
C36 0.139(11) 0.073(8) 0.051(7) -0.013(6) 0.038(7) -0.005(8)
C37 0.049(5) 0.031(4) 0.038(4) -0.002(4) 0.017(4) 0.009(4)
C38 0.068(7) 0.068(7) 0.047(6) 0.007(5) 0.028(5) 0.029(6)
C39 0.119(12) 0.082(9) 0.051(7) -0.010(7) 0.039(7) 0.049(9)
C40 0.119(13) 0.065(8) 0.064(8) -0.033(7) 0.011(8) 0.031(8)
C41 0.073(8) 0.044(6) 0.068(8) -0.017(6) -0.004(6) 0.011(5)
C42 0.061(6) 0.036(5) 0.045(5) -0.001(4) 0.008(5) 0.005(4)
C43 0.050(6) 0.042(6) 0.089(9) 0.011(6) 0.008(6) -0.013(4)
C44 0.059(6) 0.049(6) 0.054(6) 0.005(5) 0.004(5) -0.003(5)
C45 0.060(5) 0.042(5) 0.033(4) 0.006(4) 0.027(4) 0.011(4)
C46 0.054(5) 0.040(5) 0.050(5) 0.011(4) 0.031(5) 0.003(4)
C47 0.039(5) 0.049(6) 0.065(7) -0.003(5) 0.020(5) -0.005(4)
C48 0.041(5) 0.062(7) 0.089(9) -0.011(7) -0.001(6) 0.007(5)
C49 0.061(7) 0.063(7) 0.093(10) 0.034(7) 0.026(7) -0.003(6)
C50 0.067(8) 0.064(8) 0.114(12) 0.047(8) 0.039(8) 0.016(6)
C51 0.062(6) 0.055(6) 0.033(5) -0.001(4) 0.023(4) -0.004(5)
C52 0.060(6) 0.059(6) 0.038(5) 0.009(5) 0.009(5) 0.015(5)

loop_
_atom_type_symbol
_atom_type_description
_atom_type_scat_dispersion_real
_atom_type_scat_dispersion_imag
_atom_type_scat_source
C C 0.0033 0.0016 'International Tables Vol C Tables 4.2.6.8 and 6.1.1.4'
H H 0.0000 0.0000 'International Tables Vol C Tables 4.2.6.8 and 6.1.1.4'
F F 0.0171 0.0103 'International Tables Vol C Tables 4.2.6.8 and 6.1.1.4'
P P 0.1023 0.0942 'International Tables Vol C Tables 4.2.6.8 and 6.1.1.4'
Fe Fe 0.3463 0.8444 'International Tables Vol C Tables 4.2.6.8 and 6.1.1.4'

loop_
_geom_angle_atom_site_label_1
_geom_angle_atom_site_label_2
_geom_angle_atom_site_label_3
_geom_angle
C3 Fe1 C5 66.6(4)
C3 Fe1 C1 66.2(4)
C5 Fe1 C1 39.8(4)
C3 Fe1 C4 39.7(4)
C5 Fe1 C4 39.4(4)
C1 Fe1 C4 66.1(4)
C3 Fe1 C2 39.5(4)
C5 Fe1 C2 65.6(4)
C1 Fe1 C2 38.5(4)
C4 Fe1 C2 65.7(4)
C3 Fe1 P1 160.5(3)
C5 Fe1 P1 94.5(3)
C1 Fe1 P1 102.7(3)
C4 Fe1 P1 121.9(3)
C2 Fe1 P1 138.0(3)
C3 Fe1 P2 112.2(3)
C5 Fe1 P2 154.5(3)
C1 Fe1 P2 115.1(3)
C4 Fe1 P2 150.9(3)
C2 Fe1 P2 96.7(3)
P1 Fe1 P2 86.89(9)
C3 Fe1 P3 102.0(3)
C5 Fe1 P3 121.5(3)
C1 Fe1 P3 159.9(3)
C4 Fe1 P3 94.3(3)
C2 Fe1 P3 138.6(3)
P1 Fe1 P3 83.45(9)
P2 Fe1 P3 84.00(9)
C27 Fe2 C28 38.4(6)
C27 Fe2 C31 42.0(5)
C28 Fe2 C31 66.4(4)
C27 Fe2 C30 64.2(5)
C28 Fe2 C30 61.1(5)
C31 Fe2 C30 38.8(5)
C27 Fe2 C29 64.7(6)
C28 Fe2 C29 36.4(6)
C31 Fe2 C29 66.7(5)
C30 Fe2 C29 37.6(5)
C27 Fe2 P5 97.4(3)
C28 Fe2 P5 114.7(4)
C31 Fe2 P5 117.2(3)
C30 Fe2 P5 156.0(4)
C29 Fe2 P5 149.6(5)
C27 Fe2 P6 141.0(5)
C28 Fe2 P6 105.0(3)
C31 Fe2 P6 155.7(3)
C30 Fe2 P6 116.9(4)
C29 Fe2 P6 92.7(4)
P5 Fe2 P6 87.07(9)
C27 Fe2 P7 134.9(5)
C28 Fe2 P7 159.5(4)
C31 Fe2 P7 97.8(3)
C30 Fe2 P7 98.5(4)
C29 Fe2 P7 126.6(5)
P5 Fe2 P7 83.70(9)
P6 Fe2 P7 84.01(10)
C11 P1 C21 100.6(5)
C11 P1 C20 101.6(5)
C21 P1 C20 106.0(5)
C11 P1 Fe1 109.9(3)
C21 P1 Fe1 127.6(4)
C20 P1 Fe1 108.1(3)
C16 P2 C17 100.6(4)
C16 P2 C23 101.9(5)
C17 P2 C23 103.3(4)
C16 P2 Fe1 109.1(3)
C17 P2 Fe1 107.2(3)
C23 P2 Fe1 130.9(4)
C25 P3 C18 101.1(5)
C25 P3 C19 100.6(5)
C18 P3 C19 105.8(4)
C25 P3 Fe1 127.5(4)
C18 P3 Fe1 110.3(3)
C19 P3 Fe1 109.4(3)
F4' P4 F2 143.9(12)
F4' P4 F1 121.7(12)
F2 P4 F1 93.4(9)
F4' P4 F3' 89.4(14)
F2 P4 F3' 55.3(12)
F1 P4 F3' 148.7(13)
F4' P4 F5 86.1(9)
F2 P4 F5 87.6(6)
F1 P4 F5 86.9(5)
F3' P4 F5 92.0(9)
F4' P4 F6 92.8(9)
F2 P4 F6 94.2(6)
F1 P4 F6 92.4(5)
F3' P4 F6 89.5(9)
F5 P4 F6 178.1(5)
F4' P4 F1' 94.1(15)
F2 P4 F1' 121.6(14)
F1 P4 F1' 28.4(11)
F3' P4 F1' 175.3(14)
F5 P4 F1' 91.3(10)
F6 P4 F1' 87.2(10)
F4' P4 F3 54.3(11)
F2 P4 F3 90.4(9)
F1 P4 F3 175.9(8)
F3' P4 F3 35.2(10)
F5 P4 F3 91.8(5)
F6 P4 F3 88.8(5)
F1' P4 F3 148.0(13)
F4' P4 F2' 176.1(12)
F2 P4 F2' 34.8(9)
F1 P4 F2' 60.7(10)
F3' P4 F2' 88.5(14)
F5 P4 F2' 97.3(8)
F6 P4 F2' 83.9(8)
F1' P4 F2' 87.8(15)
F3 P4 F2' 123.3(11)
F4' P4 F4 33.8(9)
F2 P4 F4 177.5(9)
F1 P4 F4 88.6(8)
F3' P4 F4 122.6(12)
F5 P4 F4 91.0(6)
F6 P4 F4 87.2(6)
F1' P4 F4 60.6(13)
F3 P4 F4 87.5(8)
F2' P4 F4 147.6(11)
C37 P5 C47 101.5(4)
C37 P5 C46 100.7(4)
C47 P5 C46 104.1(5)
C37 P5 Fe2 109.7(3)
C47 P5 Fe2 129.5(4)
C46 P5 Fe2 107.7(3)
C42 P6 C43 101.1(6)
C42 P6 C49 101.6(6)
C43 P6 C49 102.8(5)
C42 P6 Fe2 109.6(3)
C43 P6 Fe2 107.7(4)
C49 P6 Fe2 130.4(5)
C51 P7 C44 101.2(5)
C51 P7 C45 101.5(4)
C44 P7 C45 105.9(5)
C51 P7 Fe2 125.2(3)
C44 P7 Fe2 110.5(3)
C45 P7 Fe2 110.7(3)
F8' P8 F7 104.5(10)
F8' P8 F9 138.1(11)
F7 P8 F9 97.7(8)
F8' P8 F11 115.3(10)
F7 P8 F11 103.7(9)
F9 P8 F11 92.7(9)
F8' P8 F9' 173.3(16)
F7 P8 F9' 69.1(13)
F9 P8 F9' 47.2(14)
F11 P8 F9' 65.3(14)
F8' P8 F12 61.0(11)
F7 P8 F12 81.3(9)
F9 P8 F12 88.5(10)
F11 P8 F12 174.7(9)
F9' P8 F12 118.8(15)
F8' P8 F12' 92.1(13)
F7 P8 F12' 89.8(9)
F9 P8 F12' 52.4(11)
F11 P8 F12' 144.3(13)
F9' P8 F12' 90.1(17)
F12 P8 F12' 36.1(11)
F8' P8 F10 71.9(10)
F7 P8 F10 174.3(8)
F9 P8 F10 82.6(8)
F11 P8 F10 82.0(8)
F9' P8 F10 114.6(14)
F12 P8 F10 93.0(9)
F12' P8 F10 85.9(9)
F8' P8 F8 41.9(10)
F7 P8 F8 86.6(8)
F9 P8 F8 175.1(9)
F11 P8 F8 84.0(11)
F9' P8 F8 133.4(18)
F12 P8 F8 94.5(12)
F12' P8 F8 130.3(15)
F10 P8 F8 93.3(9)
F8' P8 F11' 86.4(12)
F7 P8 F11' 77.1(10)
F9 P8 F11' 133.6(13)
F11 P8 F11' 46.5(11)
F9' P8 F11' 89.9(17)
F12 P8 F11' 134.4(14)
F12' P8 F11' 165.9(13)
F10 P8 F11' 106.9(10)
F8 P8 F11' 45.0(12)
P8 F7 F9' 56.5(10)
P8 F9' F7 54.4(10)
C2 C1 C5 108.2(9)
C2 C1 C6 126.3(11)
C5 C1 C6 124.3(10)
C2 C1 Fe1 71.4(5)
C5 C1 Fe1 69.8(6)
C6 C1 Fe1 134.0(7)
C1 C2 C3 108.8(9)
C1 C2 C7 125.4(11)
C3 C2 C7 125.3(10)
C1 C2 Fe1 70.0(5)
C3 C2 Fe1 69.1(5)
C7 C2 Fe1 133.5(8)
C2 C3 C4 107.5(9)
C2 C3 C8 124.9(11)
C4 C3 C8 126.9(11)
C2 C3 Fe1 71.4(5)
C4 C3 Fe1 71.2(5)
C8 C3 Fe1 130.4(8)
C5 C4 C3 107.4(9)
C5 C4 C9 123.6(9)
C3 C4 C9 128.0(9)
C5 C4 Fe1 69.4(5)
C3 C4 Fe1 69.1(5)
C9 C4 Fe1 135.6(7)
C4 C5 C1 108.0(8)
C4 C5 C10 125.6(10)
C1 C5 C10 125.1(10)
C4 C5 Fe1 71.2(5)
C1 C5 Fe1 70.4(5)
C10 C5 Fe1 134.2(8)
C16 C11 C12 120.1(9)
C16 C11 P1 116.1(7)
C12 C11 P1 123.8(8)
C13 C12 C11 119.3(11)
C12 C13 C14 121.4(10)
C15 C14 C13 118.9(11)
C14 C15 C16 120.4(11)
C11 C16 C15 119.9(9)
C11 C16 P2 116.7(7)
C15 C16 P2 123.1(8)
C18 C17 P2 106.3(5)
C17 C18 P3 109.5(6)
C20 C19 P3 112.2(6)
C19 C20 P1 105.9(6)
C22 C21 P1 112.9(8)
C24 C23 P2 112.4(8)
C26 C25 P3 116.9(8)
C28 C27 C32 136.0(18)
C28 C27 C31 106.3(11)
C32 C27 C31 116.3(16)
C28 C27 Fe2 71.0(7)
C32 C27 Fe2 132.9(10)
C31 C27 Fe2 70.4(6)
C29 C28 C27 114.2(12)
C29 C28 C33 123.3(15)
C27 C28 C33 122.1(15)
C29 C28 Fe2 74.6(7)
C27 C28 Fe2 70.5(7)
C33 C28 Fe2 129.8(10)
C28 C29 C30 104.7(13)
C28 C29 C34 127.7(16)
C30 C29 C34 126.7(17)
C28 C29 Fe2 68.9(7)
C30 C29 Fe2 70.7(6)
C34 C29 Fe2 132.1(12)
C29 C30 C31 114.1(12)
C29 C30 C35 114.1(16)
C31 C30 C35 131.5(14)
C29 C30 Fe2 71.7(7)
C31 C30 Fe2 69.7(6)
C35 C30 Fe2 132.4(11)
C30 C31 C27 100.5(10)
C30 C31 C36 118.9(12)
C27 C31 C36 138.7(12)
C30 C31 Fe2 71.6(6)
C27 C31 Fe2 67.7(6)
C36 C31 Fe2 134.1(7)
C42 C37 C38 119.7(9)
C42 C37 P5 116.4(7)
C38 C37 P5 123.8(8)
C39 C38 C37 119.0(13)
C40 C39 C38 122.2(12)
C39 C40 C41 119.0(11)
C40 C41 C42 121.5(13)
C37 C42 C41 118.6(11)
C37 C42 P6 116.3(7)
C41 C42 P6 125.0(10)
C44 C43 P6 109.2(7)
C43 C44 P7 110.3(7)
C46 C45 P7 109.2(6)
C45 C46 P5 108.3(6)
C48 C47 P5 113.4(7)
C50 C49 P6 113.7(8)
C52 C51 P7 117.2(7)

loop_
_geom_bond_atom_site_label_1
_geom_bond_atom_site_label_2
_geom_bond_distance
Fe1 C3 2.109(10)
Fe1 C5 2.113(9)
Fe1 C1 2.122(9)
Fe1 C4 2.137(8)
Fe1 C2 2.140(8)
Fe1 P1 2.162(2)
Fe1 P2 2.193(3)
Fe1 P3 2.224(2)
Fe2 C27 2.066(11)
Fe2 C28 2.073(11)
Fe2 C31 2.104(10)
Fe2 C30 2.129(10)
Fe2 C29 2.142(12)
Fe2 P5 2.176(2)
Fe2 P6 2.190(3)
Fe2 P7 2.216(2)
P1 C11 1.833(10)
P1 C21 1.842(9)
P1 C20 1.851(10)
P2 C16 1.831(9)
P2 C17 1.831(9)
P2 C23 1.840(10)
P3 C25 1.825(10)
P3 C18 1.854(8)
P3 C19 1.858(9)
P4 F4' 1.503(16)
P4 F2 1.555(12)
P4 F1 1.571(11)
P4 F3' 1.58(2)
P4 F5 1.599(6)
P4 F6 1.600(7)
P4 F1' 1.60(3)
P4 F3 1.601(11)
P4 F2' 1.607(18)
P4 F4 1.618(11)
P5 C37 1.824(8)
P5 C47 1.832(10)
P5 C46 1.835(9)
P6 C42 1.817(11)
P6 C43 1.824(11)
P6 C49 1.854(11)
P7 C51 1.833(11)
P7 C44 1.870(11)
P7 C45 1.876(9)
P8 F8' 1.483(18)
P8 F7 1.519(10)
P8 F9 1.549(12)
P8 F11 1.559(13)
P8 F9' 1.56(3)
P8 F12 1.566(15)
P8 F12' 1.58(2)
P8 F10 1.593(11)
P8 F8 1.592(17)
P8 F11' 1.60(2)
F7 F9' 1.75(3)
C1 C2 1.405(14)
C1 C5 1.440(16)
C1 C6 1.519(14)
C2 C3 1.437(16)
C2 C7 1.490(15)
C3 C4 1.442(15)
C3 C8 1.520(14)
C4 C5 1.433(13)
C4 C9 1.451(14)
C5 C10 1.516(14)
C11 C16 1.363(13)
C11 C12 1.392(13)
C12 C13 1.382(16)
C13 C14 1.393(19)
C14 C15 1.358(16)
C15 C16 1.422(14)
C17 C18 1.536(12)
C19 C20 1.511(15)
C21 C22 1.541(17)
C23 C24 1.527(17)
C25 C26 1.515(14)
C27 C28 1.36(2)
C27 C32 1.47(2)
C27 C31 1.494(19)
C28 C29 1.32(2)
C28 C33 1.58(2)
C29 C30 1.376(18)
C29 C34 1.52(2)
C30 C31 1.405(18)
C30 C35 1.46(2)
C31 C36 1.518(18)
C37 C42 1.390(14)
C37 C38 1.407(13)
C38 C39 1.389(18)
C39 C40 1.35(2)
C40 C41 1.38(2)
C41 C42 1.408(14)
C43 C44 1.522(15)
C45 C46 1.497(14)
C47 C48 1.571(16)
C49 C50 1.527(17)
C51 C52 1.547(13)

loop_
_geom_torsion_atom_site_label_1
_geom_torsion_atom_site_label_2
_geom_torsion_atom_site_label_3
_geom_torsion_atom_site_label_4
_geom_torsion
C3 Fe1 P1 C11 -178.1(10)
C5 Fe1 P1 C11 -164.6(4)
C1 Fe1 P1 C11 -125.2(4)
C4 Fe1 P1 C11 165.2(4)
C2 Fe1 P1 C11 -106.7(5)
P2 Fe1 P1 C11 -10.1(3)
P3 Fe1 P1 C11 74.2(3)
C3 Fe1 P1 C21 -56.4(11)
C5 Fe1 P1 C21 -42.9(6)
C1 Fe1 P1 C21 -3.5(6)
C4 Fe1 P1 C21 -73.1(6)
C2 Fe1 P1 C21 15.0(7)
P2 Fe1 P1 C21 111.6(5)
P3 Fe1 P1 C21 -164.1(5)
C3 Fe1 P1 C20 71.8(10)
C5 Fe1 P1 C20 85.3(5)
C1 Fe1 P1 C20 124.7(5)
C4 Fe1 P1 C20 55.0(5)
C2 Fe1 P1 C20 143.2(6)
P2 Fe1 P1 C20 -120.3(4)
P3 Fe1 P1 C20 -35.9(4)
C3 Fe1 P2 C16 -176.1(5)
C5 Fe1 P2 C16 102.1(7)
C1 Fe1 P2 C16 110.8(4)
C4 Fe1 P2 C16 -163.5(6)
C2 Fe1 P2 C16 146.2(4)
P1 Fe1 P2 C16 8.3(3)
P3 Fe1 P2 C16 -75.5(3)
C3 Fe1 P2 C17 -68.0(5)
C5 Fe1 P2 C17 -149.8(7)
C1 Fe1 P2 C17 -141.1(4)
C4 Fe1 P2 C17 -55.4(7)
C2 Fe1 P2 C17 -105.7(4)
P1 Fe1 P2 C17 116.3(3)
P3 Fe1 P2 C17 32.6(3)
C3 Fe1 P2 C23 57.9(6)
C5 Fe1 P2 C23 -23.9(8)
C1 Fe1 P2 C23 -15.2(6)
C4 Fe1 P2 C23 70.5(8)
C2 Fe1 P2 C23 20.2(6)
P1 Fe1 P2 C23 -117.7(5)
P3 Fe1 P2 C23 158.5(5)
C3 Fe1 P3 C25 -22.4(6)
C5 Fe1 P3 C25 47.4(6)
C1 Fe1 P3 C25 29.4(10)
C4 Fe1 P3 C25 17.0(6)
C2 Fe1 P3 C25 -40.5(7)
P1 Fe1 P3 C25 138.6(6)
P2 Fe1 P3 C25 -133.8(6)
C3 Fe1 P3 C18 100.5(5)
C5 Fe1 P3 C18 170.3(4)
C1 Fe1 P3 C18 152.3(9)
C4 Fe1 P3 C18 139.9(4)
C2 Fe1 P3 C18 82.4(5)
P1 Fe1 P3 C18 -98.5(3)
P2 Fe1 P3 C18 -10.9(3)
C3 Fe1 P3 C19 -143.5(5)
C5 Fe1 P3 C19 -73.7(5)
C1 Fe1 P3 C19 -91.7(9)
C4 Fe1 P3 C19 -104.1(5)
C2 Fe1 P3 C19 -161.6(6)
P1 Fe1 P3 C19 17.5(4)
P2 Fe1 P3 C19 105.1(4)
C27 Fe2 P5 C37 -149.0(6)
C28 Fe2 P5 C37 -113.1(5)
C31 Fe2 P5 C37 171.9(4)
C30 Fe2 P5 C37 173.1(9)
C29 Fe2 P5 C37 -98.2(8)
P6 Fe2 P5 C37 -7.9(3)
P7 Fe2 P5 C37 76.4(3)
C27 Fe2 P5 C47 -24.2(7)
C28 Fe2 P5 C47 11.7(6)
C31 Fe2 P5 C47 -63.3(5)
C30 Fe2 P5 C47 -62.1(10)
C29 Fe2 P5 C47 26.6(9)
P6 Fe2 P5 C47 116.9(4)
P7 Fe2 P5 C47 -158.8(4)
C27 Fe2 P5 C46 102.2(6)
C28 Fe2 P5 C46 138.2(5)
C31 Fe2 P5 C46 63.2(5)
C30 Fe2 P5 C46 64.3(9)
C29 Fe2 P5 C46 153.0(8)
P6 Fe2 P5 C46 -116.7(4)
P7 Fe2 P5 C46 -32.4(4)
C27 Fe2 P6 C42 106.1(6)
C28 Fe2 P6 C42 122.8(6)
C31 Fe2 P6 C42 -171.7(8)
C30 Fe2 P6 C42 -172.4(5)
C29 Fe2 P6 C42 157.6(6)
P5 Fe2 P6 C42 8.0(3)
P7 Fe2 P6 C42 -75.9(3)
C27 Fe2 P6 C43 -144.7(7)
C28 Fe2 P6 C43 -128.0(7)
C31 Fe2 P6 C43 -62.5(9)
C30 Fe2 P6 C43 -63.3(6)
C29 Fe2 P6 C43 -93.3(6)
P5 Fe2 P6 C43 117.2(5)
P7 Fe2 P6 C43 33.2(5)
C27 Fe2 P6 C49 -19.5(8)
C28 Fe2 P6 C49 -2.9(7)
C31 Fe2 P6 C49 62.7(9)
C30 Fe2 P6 C49 61.9(7)
C29 Fe2 P6 C49 31.9(7)
P5 Fe2 P6 C49 -117.6(5)
P7 Fe2 P6 C49 158.4(5)
C27 Fe2 P7 C51 40.7(6)
C28 Fe2 P7 C51 -19.9(12)
C31 Fe2 P7 C51 18.2(5)
C30 Fe2 P7 C51 -21.0(6)
C29 Fe2 P7 C51 -48.5(6)
P5 Fe2 P7 C51 134.9(4)
P6 Fe2 P7 C51 -137.4(4)
C27 Fe2 P7 C44 162.0(6)
C28 Fe2 P7 C44 101.4(12)
C31 Fe2 P7 C44 139.4(5)
C30 Fe2 P7 C44 100.2(6)
C29 Fe2 P7 C44 72.7(6)
P5 Fe2 P7 C44 -103.9(4)
P6 Fe2 P7 C44 -16.2(4)
C27 Fe2 P7 C45 -81.0(5)
C28 Fe2 P7 C45 -141.6(11)
C31 Fe2 P7 C45 -103.6(5)
C30 Fe2 P7 C45 -142.8(5)
C29 Fe2 P7 C45 -170.3(6)
P5 Fe2 P7 C45 13.1(3)
P6 Fe2 P7 C45 100.8(3)
F8' P8 F7 F9' -177.6(17)
F9 P8 F7 F9' 38.2(15)
F11 P8 F7 F9' -56.4(16)
F12 P8 F7 F9' 125.5(17)
F12' P8 F7 F9' 90.2(18)
F10 P8 F7 F9' 131(8)
F8 P8 F7 F9' -139.4(18)
F11' P8 F7 F9' -94.9(18)
F8' P8 F9' F7 20(14)
F9 P8 F9' F7 -123.3(17)
F11 P8 F9' F7 117.0(13)
F12 P8 F9' F7 -66.8(15)
F12' P8 F9' F7 -89.7(11)
F10 P8 F9' F7 -175.3(8)
F8 P8 F9' F7 63.3(17)
F11' P8 F9' F7 76.2(12)
C3 Fe1 C1 C2 -36.9(7)
C5 Fe1 C1 C2 -118.3(9)
C4 Fe1 C1 C2 -80.5(7)
P1 Fe1 C1 C2 160.0(6)
P2 Fe1 C1 C2 67.5(7)
P3 Fe1 C1 C2 -94.0(10)
C3 Fe1 C1 C5 81.4(6)
C4 Fe1 C1 C5 37.9(6)
C2 Fe1 C1 C5 118.3(9)
P1 Fe1 C1 C5 -81.6(5)
P2 Fe1 C1 C5 -174.2(5)
P3 Fe1 C1 C5 24.4(12)
C3 Fe1 C1 C6 -159.9(13)
C5 Fe1 C1 C6 118.7(14)
C4 Fe1 C1 C6 156.6(13)
C2 Fe1 C1 C6 -123.0(15)
P1 Fe1 C1 C6 37.1(12)
P2 Fe1 C1 C6 -55.5(12)
P3 Fe1 C1 C6 143.1(9)
C5 C1 C2 C3 -2.0(10)
C6 C1 C2 C3 -170.1(10)
Fe1 C1 C2 C3 58.4(7)
C5 C1 C2 C7 169.7(10)
C6 C1 C2 C7 1.7(16)
Fe1 C1 C2 C7 -129.8(10)
C5 C1 C2 Fe1 -60.4(7)
C6 C1 C2 Fe1 131.5(10)
C3 Fe1 C2 C1 120.3(9)
C5 Fe1 C2 C1 38.2(6)
C4 Fe1 C2 C1 81.6(7)
P1 Fe1 C2 C1 -29.8(8)
P2 Fe1 C2 C1 -122.6(6)
P3 Fe1 C2 C1 148.9(5)
C5 Fe1 C2 C3 -82.2(7)
C1 Fe1 C2 C3 -120.3(9)
C4 Fe1 C2 C3 -38.7(6)
P1 Fe1 C2 C3 -150.1(5)
P2 Fe1 C2 C3 117.1(6)
P3 Fe1 C2 C3 28.5(8)
C3 Fe1 C2 C7 -119.4(13)
C5 Fe1 C2 C7 158.5(12)
C1 Fe1 C2 C7 120.3(14)
C4 Fe1 C2 C7 -158.1(12)
P1 Fe1 C2 C7 90.5(11)
P2 Fe1 C2 C7 -2.3(11)
P3 Fe1 C2 C7 -90.8(12)
C1 C2 C3 C4 3.4(10)
C7 C2 C3 C4 -168.3(9)
Fe1 C2 C3 C4 62.4(6)
C1 C2 C3 C8 174.2(10)
C7 C2 C3 C8 2.4(16)
Fe1 C2 C3 C8 -126.8(11)
C1 C2 C3 Fe1 -59.0(7)
C7 C2 C3 Fe1 129.3(10)
C5 Fe1 C3 C2 79.5(7)
C1 Fe1 C3 C2 36.0(6)
C4 Fe1 C3 C2 116.7(8)
P1 Fe1 C3 C2 94.2(11)
P2 Fe1 C3 C2 -72.8(6)
P3 Fe1 C3 C2 -161.2(5)
C5 Fe1 C3 C4 -37.2(6)
C1 Fe1 C3 C4 -80.8(6)
C2 Fe1 C3 C4 -116.7(8)
P1 Fe1 C3 C4 -22.5(13)
P2 Fe1 C3 C4 170.5(5)
P3 Fe1 C3 C4 82.1(5)
C5 Fe1 C3 C8 -160.1(13)
C1 Fe1 C3 C8 156.4(13)
C4 Fe1 C3 C8 -122.8(14)
C2 Fe1 C3 C8 120.4(15)
P1 Fe1 C3 C8 -145.4(10)
P2 Fe1 C3 C8 47.6(13)
P3 Fe1 C3 C8 -40.7(12)
C2 C3 C4 C5 -3.5(10)
C8 C3 C4 C5 -174.0(10)
Fe1 C3 C4 C5 59.0(6)
C2 C3 C4 C9 165.2(9)
C8 C3 C4 C9 -5.3(16)
Fe1 C3 C4 C9 -132.2(9)
C2 C3 C4 Fe1 -62.5(6)
C8 C3 C4 Fe1 126.9(11)
C3 Fe1 C4 C5 -119.1(9)
C1 Fe1 C4 C5 -38.2(6)
C2 Fe1 C4 C5 -80.5(7)
P1 Fe1 C4 C5 52.3(7)
P2 Fe1 C4 C5 -137.4(6)
P3 Fe1 C4 C5 137.2(6)
C5 Fe1 C4 C3 119.1(9)
C1 Fe1 C4 C3 80.9(6)
C2 Fe1 C4 C3 38.6(6)
P1 Fe1 C4 C3 171.3(5)
P2 Fe1 C4 C3 -18.3(9)
P3 Fe1 C4 C3 -103.7(6)
C3 Fe1 C4 C9 123.5(13)
C5 Fe1 C4 C9 -117.4(13)
C1 Fe1 C4 C9 -155.6(12)
C2 Fe1 C4 C9 162.1(12)
P1 Fe1 C4 C9 -65.2(11)
P2 Fe1 C4 C9 105.2(11)
P3 Fe1 C4 C9 19.8(11)
C3 C4 C5 C1 2.3(10)
C9 C4 C5 C1 -167.1(9)
Fe1 C4 C5 C1 61.1(6)
C3 C4 C5 C10 169.6(10)
C9 C4 C5 C10 0.3(15)
Fe1 C4 C5 C10 -131.5(11)
C3 C4 C5 Fe1 -58.9(6)
C9 C4 C5 Fe1 131.8(9)
C2 C1 C5 C4 -0.2(10)
C6 C1 C5 C4 168.2(9)
Fe1 C1 C5 C4 -61.6(6)
C2 C1 C5 C10 -167.6(9)
C6 C1 C5 C10 0.8(16)
Fe1 C1 C5 C10 130.9(10)
C2 C1 C5 Fe1 61.5(6)
C6 C1 C5 Fe1 -130.2(10)
C3 Fe1 C5 C4 37.5(6)
C1 Fe1 C5 C4 117.8(8)
C2 Fe1 C5 C4 80.9(6)
P1 Fe1 C5 C4 -137.7(6)
P2 Fe1 C5 C4 130.2(6)
P3 Fe1 C5 C4 -52.6(7)
C3 Fe1 C5 C1 -80.4(6)
C4 Fe1 C5 C1 -117.8(8)
C2 Fe1 C5 C1 -37.0(6)
P1 Fe1 C5 C1 104.5(5)
P2 Fe1 C5 C1 12.3(10)
P3 Fe1 C5 C1 -170.5(5)
C3 Fe1 C5 C10 159.2(13)
C1 Fe1 C5 C10 -120.4(13)
C4 Fe1 C5 C10 121.7(14)
C2 Fe1 C5 C10 -157.4(13)
P1 Fe1 C5 C10 -15.9(11)
P2 Fe1 C5 C10 -108.1(12)
P3 Fe1 C5 C10 69.1(12)
C21 P1 C11 C16 -125.9(7)
C20 P1 C11 C16 125.2(7)
Fe1 P1 C11 C16 10.8(7)
C21 P1 C11 C12 55.6(9)
C20 P1 C11 C12 -53.3(9)
Fe1 P1 C11 C12 -167.6(7)
C16 C11 C12 C13 0.1(14)
P1 C11 C12 C13 178.5(8)
C11 C12 C13 C14 -0.7(16)
C12 C13 C14 C15 1.3(18)
C13 C14 C15 C16 -1.2(17)
C12 C11 C16 C15 0.1(13)
P1 C11 C16 C15 -178.4(7)
C12 C11 C16 P2 174.3(7)
P1 C11 C16 P2 -4.2(9)
C14 C15 C16 C11 0.5(15)
C14 C15 C16 P2 -173.3(9)
C17 P2 C16 C11 -116.6(7)
C23 P2 C16 C11 137.2(7)
Fe1 P2 C16 C11 -4.0(8)
C17 P2 C16 C15 57.4(9)
C23 P2 C16 C15 -48.7(9)
Fe1 P2 C16 C15 170.0(7)
C16 P2 C17 C18 61.9(7)
C23 P2 C17 C18 166.9(7)
Fe1 P2 C17 C18 -52.1(7)
P2 C17 C18 P3 42.5(7)
C25 P3 C18 C17 119.6(7)
C19 P3 C18 C17 -135.9(6)
Fe1 P3 C18 C17 -17.7(7)
C25 P3 C19 C20 -127.5(8)
C18 P3 C19 C20 127.7(8)
Fe1 P3 C19 C20 8.8(8)
P3 C19 C20 P1 -35.3(9)
C11 P1 C20 C19 -65.4(8)
C21 P1 C20 C19 -170.1(7)
Fe1 P1 C20 C19 50.3(8)
C11 P1 C21 C22 50.2(10)
C20 P1 C21 C22 155.6(9)
Fe1 P1 C21 C22 -75.4(10)
C16 P2 C23 C24 -60.7(10)
C17 P2 C23 C24 -164.8(9)
Fe1 P2 C23 C24 67.9(11)
C18 P3 C25 C26 51.6(11)
C19 P3 C25 C26 -57.0(10)
Fe1 P3 C25 C26 178.3(7)
C31 Fe2 C27 C28 -116.0(10)
C30 Fe2 C27 C28 -75.2(8)
C29 Fe2 C27 C28 -33.4(8)
P5 Fe2 C27 C28 120.9(8)
P6 Fe2 C27 C28 26.5(10)
P7 Fe2 C27 C28 -150.6(7)
C28 Fe2 C27 C32 -136(2)
C31 Fe2 C27 C32 108(2)
C30 Fe2 C27 C32 149(2)
C29 Fe2 C27 C32 -169(2)
P5 Fe2 C27 C32 -15(2)
P6 Fe2 C27 C32 -109(2)
P7 Fe2 C27 C32 73(2)
C28 Fe2 C27 C31 116.0(10)
C30 Fe2 C27 C31 40.8(6)
C29 Fe2 C27 C31 82.6(7)
P5 Fe2 C27 C31 -123.1(6)
P6 Fe2 C27 C31 142.4(6)
P7 Fe2 C27 C31 -34.7(8)
C32 C27 C28 C29 -165.0(14)
C31 C27 C28 C29 0.3(13)
Fe2 C27 C28 C29 62.2(10)
C32 C27 C28 C33 7(2)
C31 C27 C28 C33 172.6(11)
Fe2 C27 C28 C33 -125.5(13)
C32 C27 C28 Fe2 132.8(15)
C31 C27 C28 Fe2 -61.9(7)
C27 Fe2 C28 C29 -123.2(12)
C31 Fe2 C28 C29 -82.2(9)
C30 Fe2 C28 C29 -39.1(8)
P5 Fe2 C28 C29 167.4(7)
P6 Fe2 C28 C29 73.7(8)
P7 Fe2 C28 C29 -40.5(15)
C31 Fe2 C28 C27 41.0(8)
C30 Fe2 C28 C27 84.1(9)
C29 Fe2 C28 C27 123.2(12)
P5 Fe2 C28 C27 -69.4(8)
P6 Fe2 C28 C27 -163.1(7)
P7 Fe2 C28 C27 82.8(15)
C27 Fe2 C28 C33 116(2)
C31 Fe2 C28 C33 157.0(18)
C30 Fe2 C28 C33 -159.9(18)
C29 Fe2 C28 C33 -120.8(19)
P5 Fe2 C28 C33 46.6(17)
P6 Fe2 C28 C33 -47.1(17)
P7 Fe2 C28 C33 -161.3(13)
C27 C28 C29 C30 2.2(14)
C33 C28 C29 C30 -170.0(12)
Fe2 C28 C29 C30 62.1(8)
C27 C28 C29 C34 172.5(14)
C33 C28 C29 C34 0(2)
Fe2 C28 C29 C34 -127.7(16)
C27 C28 C29 Fe2 -59.9(9)
C33 C28 C29 Fe2 127.9(13)
C27 Fe2 C29 C28 35.1(8)
C31 Fe2 C29 C28 81.4(8)
C30 Fe2 C29 C28 115.1(13)
P5 Fe2 C29 C28 -23.1(13)
P6 Fe2 C29 C28 -111.9(7)
P7 Fe2 C29 C28 163.6(6)
C27 Fe2 C29 C30 -80.0(10)
C28 Fe2 C29 C30 -115.1(13)
C31 Fe2 C29 C30 -33.7(8)
P5 Fe2 C29 C30 -138.2(8)
P6 Fe2 C29 C30 133.0(9)
P7 Fe2 C29 C30 48.5(10)
C27 Fe2 C29 C34 157(2)
C28 Fe2 C29 C34 122(2)
C31 Fe2 C29 C34 -156(2)
C30 Fe2 C29 C34 -123(2)
P5 Fe2 C29 C34 99(2)
P6 Fe2 C29 C34 10.5(19)
P7 Fe2 C29 C34 -74.0(19)
C28 C29 C30 C31 -4.2(14)
C34 C29 C30 C31 -174.5(14)
Fe2 C29 C30 C31 56.7(8)
C28 C29 C30 C35 170.0(12)
C34 C29 C30 C35 0(2)
Fe2 C29 C30 C35 -129.1(12)
C28 C29 C30 Fe2 -60.9(9)
C34 C29 C30 Fe2 128.7(16)
C27 Fe2 C30 C29 81.3(11)
C28 Fe2 C30 C29 37.9(9)
C31 Fe2 C30 C29 125.5(12)
P5 Fe2 C30 C29 123.9(10)
P6 Fe2 C30 C29 -55.0(10)
P7 Fe2 C30 C29 -142.5(9)
C27 Fe2 C30 C31 -44.2(8)
C28 Fe2 C30 C31 -87.6(8)
C29 Fe2 C30 C31 -125.5(12)
P5 Fe2 C30 C31 -1.6(13)
P6 Fe2 C30 C31 179.5(5)
P7 Fe2 C30 C31 92.0(6)
C27 Fe2 C30 C35 -172.4(19)
C28 Fe2 C30 C35 144.2(19)
C31 Fe2 C30 C35 -128(2)
C29 Fe2 C30 C35 106(2)
P5 Fe2 C30 C35 -129.8(17)
P6 Fe2 C30 C35 51.3(18)
P7 Fe2 C30 C35 -36.2(18)
C29 C30 C31 C27 4.2(12)
C35 C30 C31 C27 -168.7(15)
Fe2 C30 C31 C27 62.0(6)
C29 C30 C31 C36 171.3(10)
C35 C30 C31 C36 -2(2)
Fe2 C30 C31 C36 -130.9(9)
C29 C30 C31 Fe2 -57.9(9)
C35 C30 C31 Fe2 129.2(16)
C28 C27 C31 C30 -2.6(11)
C32 C27 C31 C30 166.1(11)
Fe2 C27 C31 C30 -64.9(7)
C28 C27 C31 C36 -165.3(12)
C32 C27 C31 C36 3.3(19)
Fe2 C27 C31 C36 132.3(13)
C28 C27 C31 Fe2 62.4(7)
C32 C27 C31 Fe2 -129.0(11)
C27 Fe2 C31 C30 110.2(9)
C28 Fe2 C31 C30 72.6(8)
C29 Fe2 C31 C30 32.7(8)
P5 Fe2 C31 C30 179.3(6)
P6 Fe2 C31 C30 -1.1(11)
P7 Fe2 C31 C30 -93.8(7)
C28 Fe2 C31 C27 -37.6(7)
C30 Fe2 C31 C27 -110.2(9)
C29 Fe2 C31 C27 -77.4(8)
P5 Fe2 C31 C27 69.1(7)
P6 Fe2 C31 C27 -111.2(9)
P7 Fe2 C31 C27 156.0(6)
C27 Fe2 C31 C36 -137.1(17)
C28 Fe2 C31 C36 -174.7(15)
C30 Fe2 C31 C36 112.7(16)
C29 Fe2 C31 C36 145.5(15)
P5 Fe2 C31 C36 -68.0(14)
P6 Fe2 C31 C36 111.6(13)
P7 Fe2 C31 C36 18.9(14)
C47 P5 C37 C42 -133.4(8)
C46 P5 C37 C42 119.7(7)
Fe2 P5 C37 C42 6.3(8)
C47 P5 C37 C38 50.1(9)
C46 P5 C37 C38 -56.9(9)
Fe2 P5 C37 C38 -170.2(7)
C42 C37 C38 C39 -1.1(14)
P5 C37 C38 C39 175.4(8)
C37 C38 C39 C40 1.8(18)
C38 C39 C40 C41 -1(2)
C39 C40 C41 C42 -1(2)
C38 C37 C42 C41 -0.5(14)
P5 C37 C42 C41 -177.2(8)
C38 C37 C42 P6 176.9(7)
P5 C37 C42 P6 0.2(10)
C40 C41 C42 C37 1.4(16)
C40 C41 C42 P6 -175.7(10)
C43 P6 C42 C37 -120.1(8)
C49 P6 C42 C37 134.2(8)
Fe2 P6 C42 C37 -6.6(8)
C43 P6 C42 C41 57.0(10)
C49 P6 C42 C41 -48.6(10)
Fe2 P6 C42 C41 170.6(8)
C42 P6 C43 C44 67.5(10)
C49 P6 C43 C44 172.2(10)
Fe2 P6 C43 C44 -47.5(10)
P6 C43 C44 P7 33.7(11)
C51 P7 C44 C43 126.8(9)
C45 P7 C44 C43 -127.7(9)
Fe2 P7 C44 C43 -7.8(10)
C51 P7 C45 C46 -121.3(7)
C44 P7 C45 C46 133.4(7)
Fe2 P7 C45 C46 13.6(7)
P7 C45 C46 P5 -38.5(7)
C37 P5 C46 C45 -64.5(7)
C47 P5 C46 C45 -169.3(6)
Fe2 P5 C46 C45 50.4(7)
C37 P5 C47 C48 63.3(9)
C46 P5 C47 C48 167.5(8)
Fe2 P5 C47 C48 -64.6(9)
C42 P6 C49 C50 -59.5(13)
C43 P6 C49 C50 -163.8(12)
Fe2 P6 C49 C50 69.1(13)
C44 P7 C51 C52 54.3(9)
C45 P7 C51 C52 -54.6(9)
Fe2 P7 C51 C52 179.6(6)
